data_4316162
loop_
_publ_author_name
'Masashi Saitoh'
'Alan L. Balch'
'Junpei Yuasa'
'Tsuyoshi Kawai'

_publ_section_title
;
 Effects of Counter Anions on Intense Photoluminescence of 1-D Chain
 Gold(I) Complexes
;
_journal_name_full 'Inorganic Chemistry'
_journal_page_first 7129
_journal_page_last 7134
_journal_paper_doi 10.1021/ic100948m
_journal_volume 49
_journal_year 2010
_chemical_formula_moiety 'C6 H14 Au N2 O2, C F3 O3 S '
_chemical_formula_sum 'C7 H14 Au F3 N2 O5 S'
_chemical_formula_weight 492.22
_space_group_IT_number 62
_symmetry_cell_setting orthorhombic
_symmetry_Int_Tables_number 62
_symmetry_space_group_name_Hall '-P 2ac 2n'
_symmetry_space_group_name_H-M 'P n m a'
_cell_angle_alpha 90.0000
_cell_angle_beta 90.0000
_cell_angle_gamma 90.0000
_cell_formula_units_Z 4
_cell_length_a 6.63559(15)
_cell_length_b 13.7327(3)
_cell_length_c 15.5183(4)
_cell_measurement_reflns_used 12199
_cell_measurement_temperature 153.1
_cell_measurement_theta_max 27.4
_cell_measurement_theta_min 3.0
_cell_volume 1414.10(6)
_computing_cell_refinement PROCESS-AUTO
_computing_data_collection PROCESS-AUTO
_computing_data_reduction CrystalStructure
_computing_publication_material 'CrystalStructure 3.8'
_computing_structure_refinement SHELXL
_computing_structure_solution SHELXS97
_diffrn_ambient_temperature 153.1
_diffrn_detector_area_resol_mean 10.00
_diffrn_measured_fraction_theta_full 0.996
_diffrn_measured_fraction_theta_max 0.996
_diffrn_measurement_device_type 'Rigaku RAXIS-RAPID'
_diffrn_measurement_method \w
_diffrn_radiation_type 'Mo K\a'
_diffrn_radiation_wavelength 0.71075
_diffrn_reflns_av_R_equivalents 0.030
_diffrn_reflns_limit_h_max 8
_diffrn_reflns_limit_h_min -8
_diffrn_reflns_limit_k_max 17
_diffrn_reflns_limit_k_min -15
_diffrn_reflns_limit_l_max 20
_diffrn_reflns_limit_l_min -20
_diffrn_reflns_number 13192
_diffrn_reflns_theta_full 27.45
_diffrn_reflns_theta_max 27.45
_exptl_absorpt_coefficient_mu 10.637
_exptl_absorpt_correction_T_max 0.182
_exptl_absorpt_correction_T_min 0.111
_exptl_absorpt_correction_type multi-scan
_exptl_absorpt_process_details
;
    Higashi, T. (1995). Program for Absorption Correction.
    Rigaku Corporation, Tokyo, Japan.
;
_exptl_crystal_colour green
_exptl_crystal_density_diffrn 2.312
_exptl_crystal_density_method 'not measured'
_exptl_crystal_description block
_exptl_crystal_F_000 928.00
_exptl_crystal_size_max 0.20
_exptl_crystal_size_mid 0.18
_exptl_crystal_size_min 0.16
_refine_diff_density_max 1.18
_refine_diff_density_min -1.24
_refine_ls_extinction_method none
_refine_ls_goodness_of_fit_ref 1.094
_refine_ls_hydrogen_treatment refall
_refine_ls_number_parameters 95
_refine_ls_number_reflns 1680
_refine_ls_R_factor_gt 0.0218
_refine_ls_shift/su_max 0.0000
_refine_ls_structure_factor_coef Fsqd
_refine_ls_weighting_details 'w = 1/[\s^2^(Fo^2^)+(0.0303P)^2^+3.8429P] where P=(Fo^2^+2Fc^2^)/3'
_refine_ls_weighting_scheme calc
_refine_ls_wR_factor_ref 0.0573
_reflns_number_gt 1648
_reflns_number_total 1680
_reflns_threshold_expression F^2^>2.0\s(F^2^)
_cod_data_source_file ic100948m_si_002_1.cif
_cod_data_source_block '_CF3SO3'
_cod_original_formula_sum 'C7 H14 Au F3 N2 O5 S '
_cod_database_code 4316162

loop_
_symmetry_equiv_pos_site_id
_symmetry_equiv_pos_as_xyz
1 +X,+Y,+Z
2 1/2-X,1/2+Y,1/2+Z
3 +X,1/2-Y,+Z
4 1/2-X,-Y,1/2+Z
5 -X,-Y,-Z
6 1/2+X,1/2-Y,1/2-Z
7 -X,1/2+Y,-Z
8 1/2+X,+Y,1/2-Z

loop_
_atom_site_label
_atom_site_type_symbol
_atom_site_fract_x
_atom_site_fract_y
_atom_site_fract_z
_atom_site_U_iso_or_equiv
_atom_site_adp_type
_atom_site_occupancy
_atom_site_symmetry_multiplicity
_atom_site_calc_flag
_atom_site_refinement_flags
_atom_site_disorder_assembly
_atom_site_disorder_group
Au(1) Au 0.18173(3) 0.7500 0.741302(12) 0.02125(7) Uani 1.00 2 d S . .
S(1) S 0.1495(2) 0.7500 1.01724(9) 0.0313(2) Uani 1.00 2 d S . .
F(1) F 0.3178(7) 0.8272(3) 1.1506(3) 0.116(2) Uani 1.00 1 d . . .
F(2) F 0.5134(8) 0.7500 1.0772(5) 0.129(3) Uani 1.00 2 d S . .
O(1) O 0.1787(3) 0.5403(2) 0.68094(17) 0.0268(5) Uani 1.00 1 d . . .
O(2) O -0.0418(8) 0.7500 1.0555(5) 0.0791(19) Uani 1.00 2 d S . .
O(3) O 0.1884(7) 0.6603(4) 0.9759(3) 0.117(2) Uani 1.00 1 d . . .
N(1) N 0.1777(4) 0.5581(2) 0.8212(2) 0.0247(6) Uani 1.00 1 d . . .
C(1) C 0.1798(4) 0.6017(3) 0.7466(2) 0.0222(7) Uani 1.00 1 d . . .
C(2) C 0.1813(5) 0.5814(3) 0.5950(2) 0.0355(8) Uani 1.00 1 d . . .
C(3) C 0.1728(5) 0.4526(2) 0.8358(2) 0.0315(8) Uani 1.00 1 d . . .
C(4) C 0.3255(9) 0.7500 1.1054(4) 0.0380(13) Uani 1.00 2 d S . .
H(1) H 0.1793 0.5956 0.8672 0.030 Uiso 1.00 1 c R . .
H(2) H 0.1655 0.5292 0.5525 0.043 Uiso 1.00 1 c R . .
H(3) H 0.3098 0.6148 0.5853 0.043 Uiso 1.00 1 c R . .
H(4) H 0.0703 0.6280 0.5890 0.043 Uiso 1.00 1 c R . .
H(5) H 0.2991 0.4235 0.8155 0.038 Uiso 1.00 1 c R . .
H(6) H 0.0595 0.4241 0.8041 0.038 Uiso 1.00 1 c R . .
H(7) H 0.1566 0.4395 0.8975 0.038 Uiso 1.00 1 c R . .

loop_
_atom_site_aniso_label
_atom_site_aniso_U_11
_atom_site_aniso_U_22
_atom_site_aniso_U_33
_atom_site_aniso_U_12
_atom_site_aniso_U_13
_atom_site_aniso_U_23
Au(1) 0.01964(12) 0.01513(12) 0.02897(12) 0.0000 -0.00011(6) 0.0000
S(4) 0.0319(6) 0.0329(6) 0.0291(6) 0.0000 -0.0064(5) 0.0000
F(1) 0.158(4) 0.074(2) 0.115(3) 0.037(2) -0.084(3) -0.061(2)
F(2) 0.036(2) 0.218(9) 0.133(6) 0.0000 -0.030(3) 0.0000
O(1) 0.0324(13) 0.0210(12) 0.0270(12) -0.0010(9) 0.0005(9) -0.0045(10)
O(2) 0.033(2) 0.083(4) 0.121(5) 0.0000 0.009(3) 0.0000
O(3) 0.119(4) 0.140(4) 0.091(3) 0.071(3) -0.057(2) -0.094(3)
N(1) 0.0279(15) 0.0185(14) 0.0276(14) 0.0000(10) -0.0006(10) -0.0036(11)
C(1) 0.0205(18) 0.0156(17) 0.0306(17) 0.0007(11) 0.0003(11) -0.0031(12)
C(2) 0.045(2) 0.035(2) 0.0264(17) -0.0034(16) 0.0018(14) -0.0010(16)
C(3) 0.041(2) 0.0187(16) 0.0351(19) -0.0012(13) 0.0007(14) 0.0020(14)
C(4) 0.054(3) 0.024(2) 0.036(2) 0.0000 -0.018(2) 0.0000

loop_
_atom_type_symbol
_atom_type_description
_atom_type_scat_dispersion_real
_atom_type_scat_dispersion_imag
_atom_type_scat_source
C C 0.003 0.002
;
International Tables for Crystallography
(1992, Vol. C, Tables 4.2.6.8 and 6.1.1.4)
;
H H 0.000 0.000
;
International Tables for Crystallography
(1992, Vol. C, Table 6.1.1.4)
;
O O 0.011 0.006
;
International Tables for Crystallography
(1992, Vol. C, Tables 4.2.6.8 and 6.1.1.4)
;
N N 0.006 0.003
;
International Tables for Crystallography
(1992, Vol. C, Tables 4.2.6.8 and 6.1.1.4)
;
S S 0.125 0.123
;
International Tables for Crystallography
(1992, Vol. C, Tables 4.2.6.8 and 6.1.1.4)
;
F F 0.017 0.010
;
International Tables for Crystallography
(1992, Vol. C, Tables 4.2.6.8 and 6.1.1.4)
;
Au Au -2.013 8.802
;
International Tables for Crystallography
(1992, Vol. C, Tables 4.2.6.8 and 6.1.1.4)
;

loop_
_geom_angle_atom_site_label_1
_geom_angle_atom_site_label_2
_geom_angle_atom_site_label_3
_geom_angle
_geom_angle_publ_flag
_geom_angle_site_symmetry_1
_geom_angle_site_symmetry_2
_geom_angle_site_symmetry_3
C(1) Au(1) C(1) 175.34(13) yes . . 3_565
O(2) S(4) O(3) 111.0(2) yes . . .
O(2) S(4) O(3) 111.0(2) yes . . 3_565
O(2) S(4) C(4) 105.4(3) yes . . .
O(3) S(4) O(3) 121.3(3) yes . . 3_565
O(3) S(4) C(4) 103.1(2) yes . . .
O(3) S(4) C(4) 103.1(2) yes 3_565 . .
C(1) O(1) C(2) 117.5(3) yes . . .
C(1) N(1) C(3) 126.2(3) yes . . .
Au(1) C(1) O(1) 127.3(2) yes . . .
Au(1) C(1) N(1) 119.6(2) yes . . .
O(1) C(1) N(1) 113.1(3) yes . . .
S(4) C(4) F(1) 113.2(3) yes . . .
S(4) C(4) F(1) 113.2(3) yes . . 3_565
S(4) C(4) F(2) 111.1(5) yes . . .
F(1) C(4) F(1) 112.9(5) yes . . 3_565
F(1) C(4) F(2) 102.7(4) yes . . .
F(1) C(4) F(2) 102.7(4) yes 3_565 . .
C(1) N(1) H(1) 116.9 no . . .
C(3) N(1) H(1) 116.9 no . . .
O(1) C(2) H(2) 109.5 no . . .
O(1) C(2) H(3) 109.5 no . . .
O(1) C(2) H(4) 109.5 no . . .
H(2) C(2) H(3) 109.5 no . . .
H(2) C(2) H(4) 109.5 no . . .
H(3) C(2) H(4) 109.5 no . . .
N(1) C(3) H(5) 109.5 no . . .
N(1) C(3) H(6) 109.5 no . . .
N(1) C(3) H(7) 109.5 no . . .
H(5) C(3) H(6) 109.5 no . . .
H(5) C(3) H(7) 109.5 no . . .
H(6) C(3) H(7) 109.5 no . . .

loop_
_geom_bond_atom_site_label_1
_geom_bond_atom_site_label_2
_geom_bond_distance
_geom_bond_publ_flag
_geom_bond_site_symmetry_1
_geom_bond_site_symmetry_2
Au(1) C(1) 2.039(4) yes . .
Au(1) C(1) 2.039(4) yes . 3_565
S(4) O(2) 1.401(5) yes . .
S(4) O(3) 1.412(6) yes . .
S(4) O(3) 1.412(6) yes . 3_565
S(4) C(4) 1.799(6) yes . .
F(1) C(4) 1.272(5) yes . .
F(2) C(4) 1.321(8) yes . .
O(1) C(1) 1.322(4) yes . .
O(1) C(2) 1.448(4) yes . .
N(1) C(1) 1.303(4) yes . .
N(1) C(3) 1.468(4) yes . .
N(1) H(1) 0.880 no . .
C(2) H(2) 0.980 no . .
C(2) H(3) 0.980 no . .
C(2) H(4) 0.980 no . .
C(3) H(5) 0.980 no . .
C(3) H(6) 0.980 no . .
C(3) H(7) 0.980 no . .

loop_
_geom_contact_atom_site_label_1
_geom_contact_atom_site_label_2
_geom_contact_distance
_geom_contact_publ_flag
_geom_contact_site_symmetry_1
_geom_contact_site_symmetry_2
Au(1) Au(1) 3.3288(2) ? . 6_466
Au(1) Au(1) 3.3288(2) ? . 6_566
F(1) O(1) 2.964(5) ? . 2_555
F(1) C(2) 3.596(6) ? . 2_555
F(1) C(3) 3.350(6) ? . 2_555
F(2) O(2) 2.971(7) ? . 1_655
O(1) F(1) 2.964(5) ? . 2_544
O(1) N(1) 3.334(3) ? . 8_456
O(1) N(1) 3.320(3) ? . 8_556
O(1) C(1) 3.597(4) ? . 8_456
O(1) C(3) 3.576(4) ? . 8_456
O(1) C(3) 3.503(4) ? . 8_556
O(2) F(2) 2.971(7) ? . 1_455
O(2) C(3) 3.367(5) ? . 5_567
O(2) C(3) 3.367(5) ? . 7_557
O(3) N(1) 2.782(6) ? . .
O(3) C(3) 3.589(7) ? . .
N(1) O(1) 3.320(3) ? . 8_456
N(1) O(1) 3.334(3) ? . 8_556
N(1) O(3) 2.782(6) ? . .
N(1) C(1) 3.518(4) ? . 8_456
N(1) C(1) 3.545(4) ? . 8_556
N(1) C(2) 3.556(4) ? . 8_456
C(1) O(1) 3.597(4) ? . 8_556
C(1) N(1) 3.545(4) ? . 8_456
C(1) N(1) 3.518(4) ? . 8_556
C(1) C(1) 3.319(4) ? . 8_456
C(1) C(1) 3.319(4) ? . 8_556
C(2) F(1) 3.596(6) ? . 2_544
C(2) N(1) 3.556(4) ? . 8_556
C(3) F(1) 3.350(6) ? . 2_544
C(3) O(1) 3.503(4) ? . 8_456
C(3) O(1) 3.576(4) ? . 8_556
C(3) O(2) 3.367(5) ? . 5_567
C(3) O(3) 3.589(7) ? . .
S(4) H(1) 3.156 ? . .
S(4) H(1) 3.156 ? . 3_565
S(4) H(3) 3.326 ? . 6_466
S(4) H(3) 3.326 ? . 8_456
S(4) H(7) 3.557 ? . 5_567
S(4) H(7) 3.557 ? . 7_557
F(1) H(2) 3.166 ? . 2_555
F(1) H(5) 2.983 ? . 2_555
F(1) H(5) 2.913 ? . 7_657
F(1) H(6) 2.847 ? . 2_555
F(1) H(6) 2.921 ? . 7_557
F(1) H(7) 3.584 ? . 7_557
F(2) H(4) 3.098 ? . 6_566
F(2) H(4) 3.098 ? . 8_556
F(2) H(5) 3.162 ? . 5_667
F(2) H(5) 3.162 ? . 7_657
F(2) H(7) 3.424 ? . 5_667
F(2) H(7) 3.424 ? . 7_657
O(1) H(1) 3.481 ? . 8_456
O(1) H(1) 3.488 ? . 8_556
O(1) H(5) 2.986 ? . 8_456
O(1) H(6) 2.997 ? . 8_556
O(2) H(3) 3.032 ? . 6_466
O(2) H(3) 3.032 ? . 8_456
O(2) H(5) 3.550 ? . 5_567
O(2) H(5) 3.550 ? . 7_557
O(2) H(6) 3.237 ? . 5_567
O(2) H(6) 3.237 ? . 7_557
O(2) H(7) 2.808 ? . 5_567
O(2) H(7) 2.808 ? . 7_557
O(3) H(1) 1.908 ? . .
O(3) H(2) 3.021 ? . 4_565
O(3) H(3) 2.758 ? . 8_456
O(3) H(4) 2.762 ? . 8_556
O(3) H(7) 3.274 ? . .
O(3) H(7) 3.314 ? . 5_567
N(1) H(3) 2.944 ? . 8_456
N(1) H(4) 3.107 ? . 8_556
C(1) H(3) 3.587 ? . 8_456
C(1) H(6) 3.593 ? . 8_556
C(2) H(1) 3.388 ? . 8_456
C(2) H(1) 3.362 ? . 8_556
C(2) H(2) 3.583 ? . 5_566
C(2) H(7) 3.261 ? . 4_564
C(3) H(2) 3.539 ? . 4_565
C(3) H(3) 3.503 ? . 8_456
C(3) H(5) 3.438 ? . 8_456
C(3) H(6) 3.383 ? . 8_556
H(1) S(4) 3.156 ? . .
H(1) O(1) 3.488 ? . 8_456
H(1) O(1) 3.481 ? . 8_556
H(1) O(3) 1.908 ? . .
H(1) C(2) 3.362 ? . 8_456
H(1) C(2) 3.388 ? . 8_556
H(1) H(2) 3.502 ? . 4_565
H(1) H(2) 3.577 ? . 8_556
H(1) H(3) 2.574 ? . 8_456
H(1) H(4) 2.719 ? . 8_556
H(2) F(1) 3.166 ? . 2_544
H(2) O(3) 3.021 ? . 4_564
H(2) C(2) 3.583 ? . 5_566
H(2) C(3) 3.539 ? . 4_564
H(2) H(1) 3.502 ? . 4_564
H(2) H(1) 3.577 ? . 8_456
H(2) H(2) 2.849 ? . 5_566
H(2) H(4) 3.453 ? . 5_566
H(2) H(5) 3.494 ? . 8_456
H(2) H(7) 2.714 ? . 4_564
H(2) H(7) 3.569 ? . 8_556
H(3) S(4) 3.326 ? . 6_566
H(3) O(2) 3.032 ? . 6_566
H(3) O(3) 2.758 ? . 8_556
H(3) N(1) 2.944 ? . 8_556
H(3) C(1) 3.587 ? . 8_556
H(3) C(3) 3.503 ? . 8_556
H(3) H(1) 2.574 ? . 8_556
H(3) H(6) 3.543 ? . 8_556
H(3) H(7) 3.018 ? . 4_564
H(3) H(7) 3.341 ? . 8_556
H(4) F(2) 3.098 ? . 6_466
H(4) O(3) 2.762 ? . 8_456
H(4) N(1) 3.107 ? . 8_456
H(4) H(1) 2.719 ? . 8_456
H(4) H(2) 3.453 ? . 5_566
H(5) F(1) 2.983 ? . 2_544
H(5) F(1) 2.913 ? . 7_647
H(5) F(2) 3.162 ? . 5_667
H(5) O(1) 2.986 ? . 8_556
H(5) O(2) 3.550 ? . 5_567
H(5) C(3) 3.438 ? . 8_556
H(5) H(2) 3.494 ? . 8_556
H(5) H(6) 2.535 ? . 8_556
H(6) F(1) 2.847 ? . 2_544
H(6) F(1) 2.921 ? . 7_547
H(6) O(1) 2.997 ? . 8_456
H(6) O(2) 3.237 ? . 5_567
H(6) C(1) 3.593 ? . 8_456
H(6) C(3) 3.383 ? . 8_456
H(6) H(3) 3.543 ? . 8_456
H(6) H(5) 2.535 ? . 8_456
H(7) S(4) 3.557 ? . 5_567
H(7) F(1) 3.584 ? . 7_547
H(7) F(2) 3.424 ? . 5_667
H(7) O(2) 2.808 ? . 5_567
H(7) O(3) 3.274 ? . .
H(7) O(3) 3.314 ? . 5_567
H(7) C(2) 3.261 ? . 4_565
H(7) H(2) 2.714 ? . 4_565
H(7) H(2) 3.569 ? . 8_456
H(7) H(3) 3.018 ? . 4_565
H(7) H(3) 3.341 ? . 8_456

loop_
_geom_torsion_atom_site_label_1
_geom_torsion_atom_site_label_2
_geom_torsion_atom_site_label_3
_geom_torsion_atom_site_label_4
_geom_torsion
_geom_torsion_publ_flag
_geom_torsion_site_symmetry_1
_geom_torsion_site_symmetry_2
_geom_torsion_site_symmetry_3
_geom_torsion_site_symmetry_4
C(1) Au(1) C(1) O(1) -171.0(14) ? . . 3_565 3_565
C(1) Au(1) C(1) N(1) 8.4(17) ? . . 3_565 3_565
C(1) Au(1) C(1) O(1) 171.0(14) ? 3_565 . . .
C(1) Au(1) C(1) N(1) -8.4(17) ? 3_565 . . .
O(2) S(4) C(4) F(1) -65.0(4) ? . . . .
O(2) S(4) C(4) F(1) 65.0(4) ? . . . 3_565
O(3) S(4) C(4) F(1) 178.5(4) ? . . . .
O(3) S(4) C(4) F(2) 63.5(2) ? . . . .
O(3) S(4) C(4) F(1) -51.5(5) ? . . . 3_565
O(3) S(4) C(4) F(1) 51.5(5) ? 3_565 . . .
O(3) S(4) C(4) F(2) -63.5(2) ? 3_565 . . .
O(3) S(4) C(4) F(1) -178.5(4) ? 3_565 . . 3_565
C(2) O(1) C(1) Au(1) 0.7(4) ? . . . .
C(2) O(1) C(1) N(1) -179.9(2) ? . . . .
C(3) N(1) C(1) Au(1) 179.0(2) ? . . . .
C(3) N(1) C(1) O(1) -0.5(4) ? . . . .
